data_4503029
loop_
_publ_author_name
'Ghodbane, Abdelhamid'
'D'Alt\'erio, S\'ebastien'
'Saffon, Nathalie'
'McClenaghan, Nathan D.'
'Scarpantonio, Luca'
'Jolinat, Pascale'
'Fery-Forgues, Suzanne'

_publ_section_title
;
 Facile access to highly fluorescent nanofibers and microcrystals via
 reprecipitation of 2-phenyl-benzoxazole derivatives.
;
_journal_issue 1
_journal_name_full 'Langmuir : the ACS journal of surfaces and colloids'
_journal_page_first 855
_journal_page_last 863
_journal_paper_doi 10.1021/la2036554
_journal_volume 28
_journal_year 2012
_chemical_formula_sum 'C14 H11 N O2'
_chemical_formula_weight 225.24
_chemical_name_systematic
; 
 ? 
;
_space_group_IT_number 14
_symmetry_cell_setting monoclinic
_symmetry_space_group_name_Hall '-P 2ybc'
_symmetry_space_group_name_H-M 'P 1 21/c 1'
_atom_sites_solution_hydrogens geom
_atom_sites_solution_primary direct
_atom_sites_solution_secondary difmap
_audit_creation_method SHELXL-97
_cell_angle_alpha 90.00
_cell_angle_beta 105.161(4)
_cell_angle_gamma 90.00
_cell_formula_units_Z 8
_cell_length_a 26.401(2)
_cell_length_b 3.9063(3)
_cell_length_c 21.6976(15)
_cell_measurement_reflns_used 1310
_cell_measurement_temperature 193(2)
_cell_measurement_theta_max 21.74
_cell_measurement_theta_min 3.20
_cell_volume 2159.8(3)
_computing_cell_refinement 'Bruker SAINT'
_computing_data_collection 'Bruker APEX2'
_computing_data_reduction 'Bruker SAINT'
_computing_molecular_graphics 'Bruker SHELXTL'
_computing_publication_material 'Bruker SHELXTL'
_computing_structure_refinement 'SHELXL-97 (Sheldrick, 1997)'
_computing_structure_solution 'SHELXS-97 (Sheldrick, 1990)'
_diffrn_ambient_temperature 193(2)
_diffrn_measured_fraction_theta_full 0.993
_diffrn_measured_fraction_theta_max 0.993
_diffrn_measurement_device_type 'Bruker kappa APEX-II CCD Quazar'
_diffrn_measurement_method 'phi and omega scans'
_diffrn_radiation_monochromator graphite
_diffrn_radiation_source 'fine-focus sealed tube'
_diffrn_radiation_type MoK\a
_diffrn_radiation_wavelength 0.71073
_diffrn_reflns_av_R_equivalents 0.0956
_diffrn_reflns_av_sigmaI/netI 0.1047
_diffrn_reflns_limit_h_max 33
_diffrn_reflns_limit_h_min -33
_diffrn_reflns_limit_k_max 4
_diffrn_reflns_limit_k_min -4
_diffrn_reflns_limit_l_max 27
_diffrn_reflns_limit_l_min -26
_diffrn_reflns_number 17709
_diffrn_reflns_theta_full 26.37
_diffrn_reflns_theta_max 26.37
_diffrn_reflns_theta_min 5.28
_diffrn_standards_number 0
_exptl_absorpt_coefficient_mu 0.094
_exptl_absorpt_correction_T_max 0.9981
_exptl_absorpt_correction_T_min 0.9815
_exptl_absorpt_correction_type multi-scan
_exptl_absorpt_process_details 'SADABS (Bruker-AXS)'
_exptl_crystal_colour colourless
_exptl_crystal_density_diffrn 1.385
_exptl_crystal_density_method 'not measured'
_exptl_crystal_description needle
_exptl_crystal_F_000 944
_exptl_crystal_size_max 0.20
_exptl_crystal_size_mid 0.04
_exptl_crystal_size_min 0.02
_refine_diff_density_max 0.188
_refine_diff_density_min -0.264
_refine_diff_density_rms 0.054
_refine_ls_extinction_method none
_refine_ls_goodness_of_fit_ref 0.993
_refine_ls_hydrogen_treatment constr
_refine_ls_matrix_type full
_refine_ls_number_parameters 347
_refine_ls_number_reflns 4365
_refine_ls_number_restraints 36
_refine_ls_restrained_S_all 0.992
_refine_ls_R_factor_all 0.1427
_refine_ls_R_factor_gt 0.0567
_refine_ls_shift/su_max 0.000
_refine_ls_shift/su_mean 0.000
_refine_ls_structure_factor_coef Fsqd
_refine_ls_weighting_details 'calc w=1/[\s^2^(Fo^2^)+(0.0475P)^2^+0.0000P] where P=(Fo^2^+2Fc^2^)/3'
_refine_ls_weighting_scheme calc
_refine_ls_wR_factor_gt 0.1058
_refine_ls_wR_factor_ref 0.1352
_reflns_number_gt 2170
_reflns_number_total 4365
_reflns_threshold_expression >2sigma(I)
_cod_data_source_file la2036554_si_002.cif
_cod_data_source_block 2
_cod_depositor_comments
;
The following automatic conversions were performed:

'_symmetry_cell_setting' value 'Monoclinic' changed to 'monoclinic'
according to /home/saulius/struct/CIF-dictionaries/cif_core.dic
dictionary named 'cif_core.dic' version 2.4.1 from 2010-06-29.

Automatic conversion script
Id: cif_fix_values 1715 2011-07-08 13:25:40Z adriana 
;
_cod_original_sg_symbol_H-M P2(1)/c
_cod_database_code 4503029

loop_
_symmetry_equiv_pos_as_xyz
'x, y, z'
'-x, y+1/2, -z+1/2'
'-x, -y, -z'
'x, -y-1/2, z-1/2'

loop_
_atom_site_label
_atom_site_type_symbol
_atom_site_fract_x
_atom_site_fract_y
_atom_site_fract_z
_atom_site_U_iso_or_equiv
_atom_site_adp_type
_atom_site_occupancy
_atom_site_symmetry_multiplicity
_atom_site_calc_flag
_atom_site_refinement_flags
_atom_site_disorder_assembly
_atom_site_disorder_group
C8 C 0.11664(11) 0.0252(7) 0.03643(12) 0.0357(7) Uani 1 1 d D . .
O1 O 0.0685(4) -0.133(5) 0.0176(6) 0.0344(19) Uani 0.75(2) 1 d PDU A 1
N1 N 0.1393(4) 0.096(3) -0.0085(4) 0.0309(18) Uani 0.75(2) 1 d PDU A 1
O1' O 0.1309(10) 0.061(8) -0.0203(10) 0.028(3) Uani 0.25(2) 1 d PDU A 2
N1' N 0.0724(18) -0.145(18) 0.029(2) 0.036(3) Uani 0.25(2) 1 d PDU A 2
O2 O 0.21539(7) 0.3005(5) 0.29271(8) 0.0399(5) Uani 1 1 d . . .
C1 C 0.26817(10) 0.4341(8) 0.30964(12) 0.0423(8) Uani 1 1 d . . .
H1A H 0.2906 0.2885 0.2911 0.063 Uiso 1 1 calc R . .
H1B H 0.2817 0.4369 0.3562 0.063 Uiso 1 1 calc R . .
H1C H 0.2681 0.6675 0.2931 0.063 Uiso 1 1 calc R . .
C2 C 0.19241(10) 0.2503(7) 0.22918(11) 0.0309(7) Uani 1 1 d . . .
C3 C 0.14396(10) 0.0862(7) 0.21402(12) 0.0351(7) Uani 1 1 d . A .
H3 H 0.1284 0.0225 0.2471 0.042 Uiso 1 1 calc R . .
C4 C 0.11856(10) 0.0158(7) 0.15179(12) 0.0350(7) Uani 1 1 d . . .
H4 H 0.0855 -0.0964 0.1420 0.042 Uiso 1 1 calc R A .
C5 C 0.14099(9) 0.1080(7) 0.10270(11) 0.0298(6) Uani 1 1 d . A .
C6 C 0.18884(10) 0.2777(7) 0.11811(12) 0.0327(7) Uani 1 1 d . . .
H6 H 0.2040 0.3471 0.0850 0.039 Uiso 1 1 calc R A .
C7 C 0.21468(10) 0.3471(7) 0.18077(12) 0.0315(6) Uani 1 1 d . A .
H7 H 0.2476 0.4610 0.1907 0.038 Uiso 1 1 calc R . .
C9 C 0.10004(11) -0.0396(7) -0.06564(13) 0.0359(7) Uani 1 1 d . . .
C10 C 0.05858(10) -0.1749(7) -0.04583(13) 0.0357(7) Uani 1 1 d . A .
C11 C 0.01523(11) -0.3204(8) -0.08675(14) 0.0459(8) Uani 1 1 d . . .
H11 H -0.0127 -0.4146 -0.0722 0.055 Uiso 1 1 calc R A .
C12 C 0.01512(12) -0.3203(8) -0.15019(14) 0.0534(9) Uani 1 1 d . A .
H12 H -0.0142 -0.4138 -0.1807 0.064 Uiso 1 1 calc R . .
C13 C 0.05662(13) -0.1873(8) -0.17080(13) 0.0523(9) Uani 1 1 d . . .
H13 H 0.0550 -0.1953 -0.2150 0.063 Uiso 1 1 calc R A .
C14 C 0.10032(11) -0.0433(8) -0.12906(12) 0.0454(8) Uani 1 1 d . A .
H14 H 0.1287 0.0472 -0.1433 0.055 Uiso 1 1 calc R . .
C22 C 0.38123(11) 0.6986(7) 0.20977(13) 0.0370(7) Uani 1 1 d D . .
O3 O 0.4314(3) 0.571(4) 0.2342(5) 0.036(2) Uani 0.82(2) 1 d PDU B 1
N2 N 0.3590(5) 0.826(4) 0.2509(5) 0.037(2) Uani 0.82(2) 1 d PDU B 1
O3' O 0.367(2) 0.817(16) 0.2633(16) 0.030(5) Uani 0.18(2) 1 d PDU B 2
N2' N 0.4264(19) 0.55(2) 0.224(3) 0.031(5) Uani 0.18(2) 1 d PDU B 2
O4 O 0.28101(7) 0.5476(5) -0.04989(8) 0.0413(5) Uani 1 1 d . . .
C15 C 0.22702(10) 0.6517(8) -0.07283(12) 0.0436(8) Uani 1 1 d . . .
H15A H 0.2059 0.5368 -0.0479 0.065 Uiso 1 1 calc R . .
H15B H 0.2139 0.5890 -0.1179 0.065 Uiso 1 1 calc R . .
H15C H 0.2245 0.9002 -0.0682 0.065 Uiso 1 1 calc R . .
C16 C 0.30430(10) 0.6065(7) 0.01308(12) 0.0329(7) Uani 1 1 d . . .
C17 C 0.28040(10) 0.7765(7) 0.05382(12) 0.0322(7) Uani 1 1 d . B .
H17 H 0.2463 0.8704 0.0381 0.039 Uiso 1 1 calc R . .
C18 C 0.30664(10) 0.8087(7) 0.11779(12) 0.0340(7) Uani 1 1 d . . .
H18 H 0.2900 0.9237 0.1458 0.041 Uiso 1 1 calc R B .
C19 C 0.35669(10) 0.6762(7) 0.14173(12) 0.0310(6) Uani 1 1 d . B .
C20 C 0.38104(10) 0.5151(7) 0.09944(12) 0.0356(7) Uani 1 1 d . . .
H20 H 0.4157 0.4283 0.1147 0.043 Uiso 1 1 calc R B .
C21 C 0.35529(10) 0.4818(7) 0.03618(12) 0.0354(7) Uani 1 1 d . B .
H21 H 0.3722 0.3732 0.0078 0.043 Uiso 1 1 calc R . .
C23 C 0.44154(10) 0.6191(7) 0.29809(13) 0.0340(7) Uani 1 1 d . . .
C24 C 0.39863(11) 0.7768(7) 0.31087(13) 0.0341(7) Uani 1 1 d . B .
C25 C 0.39837(11) 0.8524(7) 0.37297(12) 0.0433(8) Uani 1 1 d . . .
H25 H 0.3689 0.9560 0.3828 0.052 Uiso 1 1 calc R B .
C26 C 0.44270(11) 0.7710(8) 0.41991(13) 0.0451(8) Uani 1 1 d . B .
H26 H 0.4438 0.8215 0.4631 0.054 Uiso 1 1 calc R . .
C27 C 0.48628(11) 0.6164(8) 0.40643(13) 0.0450(8) Uani 1 1 d . . .
H27 H 0.5163 0.5660 0.4403 0.054 Uiso 1 1 calc R B .
C28 C 0.48628(10) 0.5358(8) 0.34435(13) 0.0426(8) Uani 1 1 d . B .
H28 H 0.5155 0.4291 0.3343 0.051 Uiso 1 1 calc R . .

loop_
_atom_site_aniso_label
_atom_site_aniso_U_11
_atom_site_aniso_U_22
_atom_site_aniso_U_33
_atom_site_aniso_U_23
_atom_site_aniso_U_13
_atom_site_aniso_U_12
C8 0.0373(17) 0.0307(19) 0.0402(17) 0.0017(13) 0.0121(14) 0.0087(13)
O1 0.032(2) 0.041(2) 0.031(5) 0.001(4) 0.010(3) 0.001(2)
N1 0.028(3) 0.035(3) 0.023(3) -0.003(2) -0.003(2) -0.001(2)
O1' 0.022(5) 0.036(5) 0.028(5) -0.002(5) 0.007(5) -0.005(4)
N1' 0.036(5) 0.040(5) 0.027(8) -0.005(6) 0.002(5) 0.003(4)
O2 0.0353(11) 0.0488(14) 0.0364(11) -0.0006(9) 0.0110(8) -0.0038(9)
C1 0.0313(16) 0.048(2) 0.0464(17) -0.0042(15) 0.0080(13) -0.0036(14)
C2 0.0314(15) 0.0297(18) 0.0329(16) 0.0026(12) 0.0112(13) 0.0054(12)
C3 0.0334(15) 0.0357(19) 0.0414(16) 0.0026(13) 0.0191(13) 0.0013(13)
C4 0.0281(14) 0.0391(19) 0.0398(16) 0.0007(13) 0.0127(12) -0.0007(13)
C5 0.0293(14) 0.0270(17) 0.0334(15) -0.0002(12) 0.0088(12) 0.0053(12)
C6 0.0372(16) 0.0291(18) 0.0365(16) 0.0033(12) 0.0181(13) 0.0041(13)
C7 0.0304(14) 0.0272(18) 0.0404(16) 0.0022(13) 0.0152(13) 0.0002(12)
C9 0.0323(16) 0.0372(19) 0.0369(17) -0.0002(14) 0.0064(14) 0.0053(13)
C10 0.0363(16) 0.0367(19) 0.0335(17) -0.0014(13) 0.0084(13) 0.0074(13)
C11 0.0353(17) 0.046(2) 0.054(2) -0.0093(15) 0.0073(15) 0.0031(14)
C12 0.0430(19) 0.059(2) 0.051(2) -0.0126(17) -0.0008(16) 0.0110(17)
C13 0.059(2) 0.059(2) 0.0339(17) -0.0026(15) 0.0036(16) 0.0228(18)
C14 0.0446(18) 0.055(2) 0.0381(17) 0.0070(15) 0.0130(14) 0.0102(15)
C22 0.0348(17) 0.0324(19) 0.0460(18) 0.0033(14) 0.0143(15) -0.0061(13)
O3 0.029(2) 0.042(3) 0.037(5) 0.000(3) 0.011(2) 0.001(2)
N2 0.033(4) 0.045(3) 0.029(3) 0.003(3) 0.003(3) 0.000(3)
O3' 0.020(9) 0.043(8) 0.030(9) -0.007(10) 0.012(9) 0.003(7)
N2' 0.032(9) 0.043(9) 0.019(9) 0.006(9) 0.011(8) -0.001(9)
O4 0.0407(11) 0.0482(14) 0.0364(11) -0.0016(9) 0.0127(9) 0.0049(10)
C15 0.0420(17) 0.045(2) 0.0431(17) 0.0016(14) 0.0102(14) 0.0042(14)
C16 0.0379(16) 0.0303(19) 0.0335(15) 0.0023(13) 0.0146(13) -0.0031(13)
C17 0.0310(14) 0.0294(18) 0.0385(16) 0.0003(13) 0.0133(13) 0.0011(12)
C18 0.0335(15) 0.0326(18) 0.0411(17) 0.0011(13) 0.0187(13) -0.0009(13)
C19 0.0327(15) 0.0277(17) 0.0365(15) 0.0006(12) 0.0158(13) -0.0041(12)
C20 0.0287(14) 0.0326(19) 0.0486(17) 0.0049(14) 0.0159(13) -0.0003(13)
C21 0.0366(16) 0.0344(19) 0.0418(17) -0.0002(13) 0.0217(13) 0.0034(13)
C23 0.0329(16) 0.0345(19) 0.0368(17) -0.0002(13) 0.0127(13) -0.0039(13)
C24 0.0294(16) 0.0354(19) 0.0375(18) 0.0017(13) 0.0089(15) -0.0018(13)
C25 0.0444(18) 0.045(2) 0.0432(18) -0.0017(15) 0.0165(15) 0.0084(15)
C26 0.0480(19) 0.049(2) 0.0388(17) 0.0026(15) 0.0122(15) 0.0005(16)
C27 0.0392(17) 0.048(2) 0.0439(18) 0.0066(15) 0.0045(14) 0.0002(15)
C28 0.0320(16) 0.046(2) 0.0514(18) 0.0048(15) 0.0143(14) 0.0031(14)

loop_
_atom_type_symbol
_atom_type_description
_atom_type_scat_dispersion_real
_atom_type_scat_dispersion_imag
_atom_type_scat_source
C C 0.0033 0.0016 'International Tables Vol C Tables 4.2.6.8 and 6.1.1.4'
H H 0.0000 0.0000 'International Tables Vol C Tables 4.2.6.8 and 6.1.1.4'
N N 0.0061 0.0033 'International Tables Vol C Tables 4.2.6.8 and 6.1.1.4'
O O 0.0106 0.0060 'International Tables Vol C Tables 4.2.6.8 and 6.1.1.4'

loop_
_geom_angle_atom_site_label_1
_geom_angle_atom_site_label_2
_geom_angle_atom_site_label_3
_geom_angle
N1 C8 N1' 126(2)
N1 C8 O1 116.4(6)
N1' C8 O1' 113(2)
O1 C8 O1' 103.0(12)
N1 C8 C5 121.6(5)
N1' C8 C5 112(2)
O1 C8 C5 122.0(5)
O1' C8 C5 134.9(11)
C10 O1 C8 106.0(6)
C8 N1 C9 101.0(7)
C9 O1' C8 115.0(18)
C8 N1' C10 97(2)
C2 O2 C1 116.93(19)
O2 C2 C7 124.2(2)
O2 C2 C3 116.3(2)
C7 C2 C3 119.6(2)
C4 C3 C2 120.6(2)
C3 C4 C5 120.3(2)
C6 C5 C4 118.7(2)
C6 C5 C8 119.0(2)
C4 C5 C8 122.2(2)
C7 C6 C5 121.0(2)
C6 C7 C2 119.7(2)
O1' C9 C14 131.3(10)
O1' C9 C10 107.5(10)
C14 C9 C10 121.2(3)
C14 C9 N1 130.6(4)
C10 C9 N1 108.2(4)
O1 C10 C11 128.2(4)
O1 C10 C9 108.3(3)
C11 C10 C9 123.4(3)
C11 C10 N1' 128.8(9)
C9 C10 N1' 107.8(9)
C10 C11 C12 115.5(3)
C11 C12 C13 121.8(3)
C14 C13 C12 122.3(3)
C9 C14 C13 115.8(3)
N2 C22 N2' 125(3)
N2 C22 O3 115.9(5)
N2' C22 O3' 113(3)
O3 C22 O3' 104(2)
N2 C22 C19 124.3(6)
N2' C22 C19 111(3)
O3 C22 C19 119.7(5)
O3' C22 C19 136(2)
C23 O3 C22 104.8(6)
C22 N2 C24 102.5(8)
C24 O3' C22 114(3)
C22 N2' C23 98(3)
C16 O4 C15 116.4(2)
O4 C16 C17 124.1(2)
O4 C16 C21 116.2(2)
C17 C16 C21 119.8(2)
C16 C17 C18 119.5(2)
C17 C18 C19 121.3(2)
C18 C19 C20 118.6(2)
C18 C19 C22 119.1(2)
C20 C19 C22 122.3(2)
C21 C20 C19 120.5(2)
C20 C21 C16 120.4(2)
O3 C23 C28 128.1(3)
O3 C23 C24 108.4(3)
C28 C23 C24 123.6(3)
C28 C23 N2' 130.0(9)
C24 C23 N2' 106.4(9)
O3' C24 C23 108.8(13)
O3' C24 C25 130.8(13)
C23 C24 C25 120.4(3)
C23 C24 N2 108.4(4)
C25 C24 N2 131.2(4)
C26 C25 C24 117.0(3)
C25 C26 C27 122.3(3)
C28 C27 C26 120.8(2)
C23 C28 C27 116.0(3)

loop_
_geom_bond_atom_site_label_1
_geom_bond_atom_site_label_2
_geom_bond_distance
C8 N1 1.300(9)
C8 N1' 1.32(2)
C8 O1 1.376(8)
C8 O1' 1.385(18)
C8 C5 1.450(3)
O1 C10 1.342(13)
N1 C9 1.490(11)
O1' C9 1.17(2)
N1' C10 1.58(5)
O2 C2 1.367(3)
O2 C1 1.443(3)
C2 C7 1.384(3)
C2 C3 1.391(3)
C3 C4 1.369(3)
C4 C5 1.394(3)
C5 C6 1.388(3)
C6 C7 1.379(3)
C9 C14 1.378(3)
C9 C10 1.381(4)
C10 C11 1.375(4)
C11 C12 1.376(4)
C12 C13 1.388(4)
C13 C14 1.386(4)
C22 N2 1.289(8)
C22 N2' 1.30(2)
C22 O3 1.385(6)
C22 O3' 1.39(2)
C22 C19 1.451(3)
O3 C23 1.354(12)
N2 C24 1.454(13)
O3' C24 1.16(4)
N2' C23 1.57(6)
O4 C16 1.363(3)
O4 C15 1.440(3)
C16 C17 1.383(3)
C16 C21 1.395(3)
C17 C18 1.385(3)
C18 C19 1.387(3)
C19 C20 1.400(3)
C20 C21 1.369(3)
C23 C28 1.374(4)
C23 C24 1.380(3)
C24 C25 1.381(3)
C25 C26 1.373(4)
C26 C27 1.396(4)
C27 C28 1.383(4)
